data_4112203
loop_
_publ_author_name
'Yahong Li'
'Yanhui Shi'
'Aaron L. Odom'

_publ_section_title
;
 Titanium Hydrazido and Imido Complexes: Synthesis, Structure, Reactivity,
 and Relevance to Alkyne Hydroamination
;
_journal_name_full 'Journal of the American Chemical Society'
_journal_page_first 1794
_journal_page_last 1803
_journal_paper_doi 10.1021/ja038320g
_journal_volume 126
_journal_year 2004
_chemical_formula_sum 'C34 H50 Cl4 I N7 Ti'
_chemical_formula_weight 873.41
_chemical_name_common '[Ti(NNMe3)(But-bpy)(dpma)]I'
_chemical_name_systematic
; 
 ? 
;
_space_group_IT_number 14
_symmetry_cell_setting monoclinic
_symmetry_space_group_name_Hall '-P 2ybc'
_symmetry_space_group_name_H-M 'P 1 21/c 1'
_atom_sites_solution_hydrogens geom
_atom_sites_solution_primary direct
_atom_sites_solution_secondary difmap
_audit_creation_method SHELXL-97
_cell_angle_alpha 90.00
_cell_angle_beta 97.375(5)
_cell_angle_gamma 90.00
_cell_formula_units_Z 4
_cell_length_a 14.154(3)
_cell_length_b 15.074(4)
_cell_length_c 19.552(5)
_cell_measurement_temperature 293(2)
_cell_volume 4137.1(18)
_computing_cell_refinement 'Bruker SMART'
_computing_data_collection 'Bruker SMART'
_computing_data_reduction 'Bruker SHELXTL'
_computing_molecular_graphics 'Bruker SHELXTL'
_computing_publication_material 'Bruker SHELXTL'
_computing_structure_refinement 'SHELXL-97 (Sheldrick, 1997)'
_computing_structure_solution 'SHELXS-97 (Sheldrick, 1990)'
_diffrn_ambient_temperature 293(2)
_diffrn_measured_fraction_theta_full 0.996
_diffrn_measured_fraction_theta_max 0.996
_diffrn_measurement_device_type 'CCD area detector'
_diffrn_measurement_method 'phi and omega scans'
_diffrn_radiation_monochromator graphite
_diffrn_radiation_source 'fine-focus sealed tube'
_diffrn_radiation_type MoK\a
_diffrn_radiation_wavelength 0.71073
_diffrn_reflns_av_R_equivalents 0.0584
_diffrn_reflns_av_sigmaI/netI 0.0676
_diffrn_reflns_limit_h_max 11
_diffrn_reflns_limit_h_min -15
_diffrn_reflns_limit_k_max 16
_diffrn_reflns_limit_k_min -14
_diffrn_reflns_limit_l_max 21
_diffrn_reflns_limit_l_min -19
_diffrn_reflns_number 18390
_diffrn_reflns_theta_full 23.30
_diffrn_reflns_theta_max 23.30
_diffrn_reflns_theta_min 1.71
_exptl_absorpt_coefficient_mu 1.244
_exptl_absorpt_correction_T_max 0.8181
_exptl_absorpt_correction_T_min 0.6985
_exptl_absorpt_correction_type empirical
_exptl_crystal_colour yellow
_exptl_crystal_density_diffrn 1.402
_exptl_crystal_description parallelpiped
_exptl_crystal_F_000 1784
_exptl_crystal_size_max 0.34
_exptl_crystal_size_mid 0.39
_exptl_crystal_size_min 0.52
_refine_diff_density_max 2.694
_refine_diff_density_min -1.059
_refine_diff_density_rms 0.171
_refine_ls_extinction_coef 0.0007(4)
_refine_ls_extinction_expression Fc^*^=kFc[1+0.001xFc^2^\l^3^/sin(2\q)]^-1/4^
_refine_ls_extinction_method SHELXL
_refine_ls_goodness_of_fit_ref 1.055
_refine_ls_hydrogen_treatment mixed
_refine_ls_matrix_type full
_refine_ls_number_parameters 425
_refine_ls_number_reflns 5940
_refine_ls_number_restraints 0
_refine_ls_restrained_S_all 1.055
_refine_ls_R_factor_all 0.1177
_refine_ls_R_factor_gt 0.0863
_refine_ls_shift/su_max 0.001
_refine_ls_shift/su_mean 0.000
_refine_ls_structure_factor_coef Fsqd
_refine_ls_weighting_details 'calc w=1/[\s^2^(Fo^2^)+(0.1335P)^2^+47.7586P] where P=(Fo^2^+2Fc^2^)/3'
_refine_ls_weighting_scheme calc
_refine_ls_wR_factor_gt 0.2504
_refine_ls_wR_factor_ref 0.2671
_reflns_number_gt 4147
_reflns_number_total 5940
_reflns_threshold_expression >2sigma(I)
_cod_data_source_file ja038320gsi20030908_023011_7.cif
_cod_data_source_block yahong1t
_cod_original_cell_volume 4137.1(17)
_cod_database_code 4112203

loop_
_symmetry_equiv_pos_as_xyz
'x, y, z'
'-x, y+1/2, -z+1/2'
'-x, -y, -z'
'x, -y-1/2, z-1/2'

loop_
_atom_site_label
_atom_site_type_symbol
_atom_site_fract_x
_atom_site_fract_y
_atom_site_fract_z
_atom_site_U_iso_or_equiv
_atom_site_adp_type
_atom_site_occupancy
_atom_site_symmetry_multiplicity
_atom_site_calc_flag
_atom_site_refinement_flags
Ti Ti 0.30226(13) 0.34364(12) 0.87729(9) 0.0256(5) Uani 1 1 d .
I I 0.20589(6) 0.76051(6) 0.09733(4) 0.0463(4) Uani 1 1 d .
N1 N 0.3446(6) 0.3504(6) 0.9809(4) 0.032(2) Uani 1 1 d .
N2 N 0.3370(7) 0.2179(5) 0.8491(4) 0.027(2) Uani 1 1 d .
N3 N 0.4693(6) 0.3414(6) 0.8858(4) 0.032(2) Uani 1 1 d .
N4 N 0.1831(7) 0.3301(6) 0.8788(4) 0.034(2) Uani 1 1 d .
N5 N 0.3014(6) 0.4906(5) 0.8692(4) 0.0265(19) Uani 1 1 d .
N6 N 0.3043(6) 0.3805(5) 0.7670(4) 0.0265(19) Uani 1 1 d .
N41 N 0.0860(7) 0.3136(7) 0.8878(5) 0.044(3) Uani 1 1 d .
Cl11 Cl 0.0449(5) 0.3661(5) 0.1176(3) 0.136(2) Uani 1 1 d .
Cl12 Cl 0.1746(4) 0.5114(4) 0.1517(3) 0.1183(19) Uani 1 1 d .
Cl21 Cl -0.0331(5) 0.4946(6) 0.6011(5) 0.176(4) Uani 1 1 d .
Cl22 Cl 0.0442(5) 0.5418(5) 0.7338(4) 0.140(3) Uani 1 1 d .
C1S C 0.1493(16) 0.3961(19) 0.1688(14) 0.145(11) Uani 1 1 d .
H1SA H 0.2026 0.3581 0.1580 0.174 Uiso 1 1 calc R
H1SB H 0.1420 0.3882 0.2181 0.174 Uiso 1 1 calc R
C2S C 0.0663(13) 0.5157(14) 0.6483(11) 0.101(6) Uani 1 1 d .
H2SA H 0.0982 0.5663 0.6286 0.122 Uiso 1 1 calc R
H2SB H 0.1088 0.4635 0.6492 0.122 Uiso 1 1 calc R
C11 C 0.3012(9) 0.3723(7) 1.0384(6) 0.038(3) Uani 1 1 d .
H11A H 0.2352 0.3839 1.0380 0.045 Uiso 1 1 calc R
C12 C 0.3666(9) 0.3748(8) 1.0947(6) 0.041(3) Uani 1 1 d .
H12A H 0.3549 0.3895 1.1401 0.049 Uiso 1 1 calc R
C13 C 0.4532(9) 0.3524(8) 1.0752(6) 0.038(3) Uani 1 1 d .
H13A H 0.5119 0.3475 1.1046 0.046 Uiso 1 1 calc R
C14 C 0.4393(8) 0.3383(7) 1.0049(5) 0.031(2) Uani 1 1 d .
C21 C 0.2851(9) 0.1424(7) 0.8331(6) 0.039(3) Uani 1 1 d .
H21A H 0.2216 0.1329 0.8421 0.047 Uiso 1 1 calc R
C22 C 0.3374(12) 0.0844(9) 0.8028(7) 0.061(4) Uani 1 1 d .
H22A H 0.3168 0.0273 0.7864 0.073 Uiso 1 1 calc R
C23 C 0.4278(11) 0.1211(9) 0.7992(6) 0.053(4) Uani 1 1 d .
H23A H 0.4796 0.0946 0.7804 0.063 Uiso 1 1 calc R
C24 C 0.4250(9) 0.2042(7) 0.8289(6) 0.036(3) Uani 1 1 d .
C31 C 0.5010(8) 0.3031(7) 0.9559(5) 0.035(3) Uani 1 1 d .
H31A H 0.4965 0.2376 0.9541 0.042 Uiso 1 1 calc R
H31B H 0.5682 0.3195 0.9711 0.042 Uiso 1 1 calc R
C32 C 0.4948(9) 0.2788(9) 0.8328(6) 0.047(3) Uani 1 1 d .
H32A H 0.5604 0.2562 0.8457 0.057 Uiso 1 1 calc R
H32B H 0.4918 0.3089 0.7876 0.057 Uiso 1 1 calc R
C33 C 0.5184(8) 0.4257(8) 0.8807(6) 0.041(3) Uani 1 1 d .
H33A H 0.5872 0.4154 0.8851 0.062 Uiso 1 1 calc R
H33B H 0.5038 0.4653 0.9178 0.062 Uiso 1 1 calc R
H33C H 0.4970 0.4531 0.8360 0.062 Uiso 1 1 calc R
C41 C 0.0803(10) 0.2422(9) 0.9400(8) 0.055(4) Uani 1 1 d .
H41A H 0.1086 0.1877 0.9245 0.083 Uiso 1 1 calc R
H41B H 0.0134 0.2314 0.9455 0.083 Uiso 1 1 calc R
H41C H 0.1150 0.2607 0.9843 0.083 Uiso 1 1 calc R
C42 C 0.0333(10) 0.2846(11) 0.8202(8) 0.066(4) Uani 1 1 d .
H42A H 0.0618 0.2298 0.8052 0.099 Uiso 1 1 calc R
H42B H 0.0373 0.3310 0.7857 0.099 Uiso 1 1 calc R
H42C H -0.0336 0.2738 0.8256 0.099 Uiso 1 1 calc R
C43 C 0.0426(11) 0.3979(11) 0.9112(11) 0.086(6) Uani 1 1 d .
H43A H 0.0773 0.4167 0.9554 0.129 Uiso 1 1 calc R
H43B H -0.0244 0.3873 0.9166 0.129 Uiso 1 1 calc R
H43C H 0.0466 0.4445 0.8767 0.129 Uiso 1 1 calc R
C51 C 0.3002(7) 0.5296(7) 0.8054(5) 0.025(2) Uani 1 1 d .
C52 C 0.2926(7) 0.6202(6) 0.7971(5) 0.027(2) Uani 1 1 d .
H52A H 0.2940 0.6451 0.7526 0.032 Uiso 1 1 calc R
C53 C 0.2830(7) 0.6766(7) 0.8531(5) 0.026(2) Uani 1 1 d .
C54 C 0.2798(7) 0.6357(7) 0.9158(5) 0.030(2) Uani 1 1 d .
H54A H 0.2698 0.6702 0.9548 0.036 Uiso 1 1 calc R
C55 C 0.2911(8) 0.5455(7) 0.9223(5) 0.031(3) Uani 1 1 d .
H55A H 0.2917 0.5203 0.9668 0.037 Uiso 1 1 calc R
C61 C 0.3083(7) 0.4671(6) 0.7492(5) 0.026(2) Uani 1 1 d .
C62 C 0.3168(7) 0.4926(6) 0.6826(5) 0.025(2) Uani 1 1 d .
H62A H 0.3181 0.5540 0.6719 0.030 Uiso 1 1 calc R
C63 C 0.3238(7) 0.4307(7) 0.6305(5) 0.028(2) Uani 1 1 d .
C64 C 0.3169(8) 0.3424(7) 0.6506(6) 0.035(3) Uani 1 1 d .
H64A H 0.3200 0.2966 0.6175 0.042 Uiso 1 1 calc R
C65 C 0.3061(8) 0.3209(7) 0.7159(5) 0.032(3) Uani 1 1 d .
H65A H 0.2993 0.2600 0.7266 0.038 Uiso 1 1 calc R
C531 C 0.2765(9) 0.7762(7) 0.8421(6) 0.039(3) Uani 1 1 d .
C532 C 0.3494(12) 0.8055(8) 0.7965(7) 0.061(4) Uani 1 1 d .
H53J H 0.4136 0.7930 0.8196 0.091 Uiso 1 1 calc R
H53G H 0.3427 0.8694 0.7877 0.091 Uiso 1 1 calc R
H53H H 0.3391 0.7732 0.7527 0.091 Uiso 1 1 calc R
C533 C 0.2998(14) 0.8259(9) 0.9099(6) 0.082(6) Uani 1 1 d .
H53D H 0.3639 0.8098 0.9312 0.122 Uiso 1 1 calc R
H53E H 0.2534 0.8100 0.9410 0.122 Uiso 1 1 calc R
H53F H 0.2970 0.8899 0.9011 0.122 Uiso 1 1 calc R
C534 C 0.1748(12) 0.7972(10) 0.8034(8) 0.071(5) Uani 1 1 d .
H53A H 0.1646 0.7631 0.7604 0.107 Uiso 1 1 calc R
H53B H 0.1700 0.8607 0.7929 0.107 Uiso 1 1 calc R
H53C H 0.1264 0.7809 0.8328 0.107 Uiso 1 1 calc R
C631 C 0.3339(8) 0.4582(7) 0.5575(5) 0.028(2) Uani 1 1 d .
C632 C 0.3981(8) 0.5394(7) 0.5564(5) 0.037(3) Uani 1 1 d .
H63G H 0.3713 0.5887 0.5803 0.055 Uiso 1 1 calc R
H63H H 0.4026 0.5563 0.5085 0.055 Uiso 1 1 calc R
H63I H 0.4618 0.5252 0.5797 0.055 Uiso 1 1 calc R
C633 C 0.3782(10) 0.3813(8) 0.5195(6) 0.049(3) Uani 1 1 d .
H63D H 0.4414 0.3671 0.5436 0.074 Uiso 1 1 calc R
H63E H 0.3841 0.3995 0.4721 0.074 Uiso 1 1 calc R
H63F H 0.3371 0.3289 0.5187 0.074 Uiso 1 1 calc R
C634 C 0.2352(9) 0.4790(8) 0.5187(6) 0.043(3) Uani 1 1 d .
H63A H 0.2061 0.5275 0.5420 0.065 Uiso 1 1 calc R
H63B H 0.1948 0.4262 0.5179 0.065 Uiso 1 1 calc R
H63C H 0.2418 0.4968 0.4713 0.065 Uiso 1 1 calc R

loop_
_atom_site_aniso_label
_atom_site_aniso_U_11
_atom_site_aniso_U_22
_atom_site_aniso_U_33
_atom_site_aniso_U_23
_atom_site_aniso_U_13
_atom_site_aniso_U_12
Ti 0.0334(11) 0.0204(10) 0.0225(10) 0.0031(8) 0.0015(8) -0.0024(8)
I 0.0462(6) 0.0521(6) 0.0422(5) 0.0017(4) 0.0113(4) -0.0107(4)
N1 0.040(6) 0.025(5) 0.032(5) 0.002(4) 0.011(4) -0.003(4)
N2 0.055(6) 0.004(4) 0.020(4) 0.005(3) -0.005(4) -0.002(4)
N3 0.035(5) 0.028(5) 0.032(5) 0.004(4) 0.002(4) -0.004(4)
N4 0.046(6) 0.030(5) 0.026(5) 0.007(4) 0.001(4) 0.000(4)
N5 0.033(5) 0.021(5) 0.025(5) 0.003(4) 0.004(4) -0.001(4)
N6 0.039(5) 0.017(5) 0.022(4) -0.001(4) -0.002(4) -0.004(4)
N41 0.028(5) 0.053(7) 0.050(6) 0.012(5) 0.003(5) -0.005(5)
Cl11 0.146(6) 0.150(6) 0.116(5) -0.036(4) 0.027(4) -0.002(4)
Cl12 0.107(4) 0.122(5) 0.124(5) -0.005(4) 0.006(3) 0.036(3)
Cl21 0.126(6) 0.184(8) 0.199(8) 0.059(6) -0.052(5) -0.032(5)
Cl22 0.171(6) 0.131(5) 0.133(5) 0.043(4) 0.071(5) 0.025(4)
C1S 0.099(17) 0.16(3) 0.16(2) 0.09(2) -0.016(16) -0.008(16)
C2S 0.078(13) 0.104(16) 0.129(17) 0.025(13) 0.041(12) 0.009(11)
C11 0.043(7) 0.031(6) 0.041(7) 0.010(5) 0.012(6) -0.002(5)
C12 0.058(8) 0.034(7) 0.031(7) 0.004(5) 0.006(6) -0.012(6)
C13 0.045(7) 0.040(7) 0.029(6) -0.005(5) 0.000(5) -0.012(6)
C14 0.038(7) 0.030(6) 0.023(6) -0.002(5) 0.001(5) -0.003(5)
C21 0.062(8) 0.025(6) 0.026(6) 0.002(5) -0.008(5) 0.003(6)
C22 0.099(13) 0.035(8) 0.041(8) 0.000(6) -0.018(8) 0.008(8)
C23 0.076(10) 0.043(8) 0.035(7) -0.013(6) -0.007(6) 0.027(7)
C24 0.047(8) 0.033(7) 0.026(6) 0.003(5) -0.002(5) 0.007(5)
C31 0.039(7) 0.030(6) 0.032(6) 0.012(5) -0.008(5) -0.003(5)
C32 0.037(7) 0.074(9) 0.032(7) -0.004(6) 0.007(5) 0.023(7)
C33 0.034(7) 0.047(7) 0.042(7) 0.011(6) 0.003(5) -0.008(5)
C41 0.047(8) 0.053(9) 0.067(9) 0.022(7) 0.010(7) -0.009(6)
C42 0.046(8) 0.094(12) 0.055(9) 0.019(8) -0.007(7) -0.024(8)
C43 0.053(10) 0.066(11) 0.148(17) 0.023(11) 0.046(11) 0.019(8)
C51 0.029(6) 0.023(6) 0.023(5) 0.001(4) 0.002(4) 0.000(4)
C52 0.043(7) 0.018(5) 0.020(5) 0.001(4) 0.003(5) 0.002(5)
C53 0.035(6) 0.026(6) 0.018(5) 0.000(4) 0.002(4) 0.006(5)
C54 0.033(6) 0.034(6) 0.022(6) -0.008(5) 0.003(4) -0.001(5)
C55 0.048(7) 0.027(6) 0.017(5) 0.001(4) 0.002(5) -0.003(5)
C61 0.033(6) 0.023(6) 0.020(5) 0.002(4) -0.002(4) 0.003(4)
C62 0.040(6) 0.013(5) 0.021(5) 0.007(4) 0.003(4) 0.000(4)
C63 0.035(6) 0.025(6) 0.023(5) -0.002(4) -0.003(4) 0.004(5)
C64 0.054(8) 0.021(6) 0.031(6) -0.004(5) 0.004(5) 0.005(5)
C65 0.053(7) 0.014(5) 0.028(6) 0.000(4) 0.006(5) -0.005(5)
C531 0.069(9) 0.023(6) 0.024(6) -0.006(5) 0.000(6) 0.003(6)
C532 0.114(13) 0.017(6) 0.055(8) 0.005(6) 0.024(8) -0.006(7)
C533 0.191(19) 0.024(7) 0.027(7) -0.007(5) 0.002(9) 0.000(9)
C534 0.089(12) 0.047(9) 0.075(11) 0.009(8) -0.001(9) 0.024(8)
C631 0.048(7) 0.024(6) 0.014(5) -0.003(4) 0.006(5) -0.001(5)
C632 0.051(7) 0.036(7) 0.024(6) -0.002(5) 0.008(5) -0.001(5)
C633 0.091(10) 0.027(7) 0.033(7) -0.009(5) 0.025(7) 0.001(6)
C634 0.053(8) 0.039(7) 0.036(7) 0.003(5) -0.003(6) -0.003(6)

loop_
_atom_type_symbol
_atom_type_description
_atom_type_scat_dispersion_real
_atom_type_scat_dispersion_imag
_atom_type_scat_source
C C 0.0033 0.0016 'International Tables Vol C Tables 4.2.6.8 and 6.1.1.4'
H H 0.0000 0.0000 'International Tables Vol C Tables 4.2.6.8 and 6.1.1.4'
N N 0.0061 0.0033 'International Tables Vol C Tables 4.2.6.8 and 6.1.1.4'
Ti Ti 0.2776 0.4457 'International Tables Vol C Tables 4.2.6.8 and 6.1.1.4'
I I -0.4742 1.8119 'International Tables Vol C Tables 4.2.6.8 and 6.1.1.4'
Cl Cl 0.1484 0.1585 'International Tables Vol C Tables 4.2.6.8 and 6.1.1.4'

loop_
_geom_angle_atom_site_label_1
_geom_angle_atom_site_label_2
_geom_angle_atom_site_label_3
_geom_angle
N4 Ti N1 98.8(4)
N4 Ti N2 99.6(4)
N1 Ti N2 105.2(3)
N4 Ti N5 97.2(4)
N1 Ti N5 91.1(3)
N2 Ti N5 154.4(3)
N4 Ti N6 100.5(4)
N1 Ti N6 155.4(3)
N2 Ti N6 86.4(3)
N5 Ti N6 71.5(3)
N4 Ti N3 170.8(4)
N1 Ti N3 76.5(3)
N2 Ti N3 74.5(3)
N5 Ti N3 90.9(3)
N6 Ti N3 86.2(3)
C14 N1 C11 105.6(9)
C14 N1 Ti 118.7(7)
C11 N1 Ti 135.4(8)
C21 N2 C24 106.8(9)
C21 N2 Ti 133.6(8)
C24 N2 Ti 118.3(7)
C33 N3 C32 110.3(9)
C33 N3 C31 107.9(8)
C32 N3 C31 108.8(9)
C33 N3 Ti 117.8(7)
C32 N3 Ti 107.1(7)
C31 N3 Ti 104.5(6)
N41 N4 Ti 173.2(7)
C55 N5 C51 116.4(8)
C55 N5 Ti 123.9(7)
C51 N5 Ti 119.3(6)
C65 N6 C61 116.5(8)
C65 N6 Ti 123.7(7)
C61 N6 Ti 119.7(6)
N4 N41 C41 110.3(9)
N4 N41 C42 108.7(9)
C41 N41 C42 109.1(11)
N4 N41 C43 109.1(10)
C41 N41 C43 109.9(11)
C42 N41 C43 109.7(12)
Cl11 C1S Cl12 108.5(12)
Cl21 C2S Cl22 109.6(11)
C12 C11 N1 109.9(11)
C11 C12 C13 108.1(11)
C12 C13 C14 107.3(10)
N1 C14 C13 109.1(10)
N1 C14 C31 117.4(9)
C13 C14 C31 133.0(10)
C22 C21 N2 109.6(13)
C21 C22 C23 108.9(12)
C24 C23 C22 105.2(12)
N2 C24 C23 109.4(11)
N2 C24 C32 119.5(10)
C23 C24 C32 130.6(12)
C14 C31 N3 108.8(9)
N3 C32 C24 107.3(9)
N5 C51 C52 121.4(9)
N5 C51 C61 114.4(8)
C52 C51 C61 124.3(9)
C51 C52 C53 121.4(9)
C54 C53 C52 116.1(9)
C54 C53 C531 124.1(9)
C52 C53 C531 119.8(9)
C55 C54 C53 120.6(10)
N5 C55 C54 124.0(9)
N6 C61 C62 121.5(9)
N6 C61 C51 114.7(8)
C62 C61 C51 123.7(9)
C61 C62 C63 121.8(9)
C64 C63 C62 114.7(9)
C64 C63 C631 123.2(9)
C62 C63 C631 122.1(9)
C65 C64 C63 121.2(10)
C64 C65 N6 124.0(10)
C532 C531 C53 109.9(9)
C532 C531 C533 106.4(12)
C53 C531 C533 111.2(9)
C532 C531 C534 108.0(11)
C53 C531 C534 107.6(10)
C533 C531 C534 113.7(12)
C63 C631 C632 111.3(8)
C63 C631 C634 109.5(9)
C632 C631 C634 109.6(9)
C63 C631 C633 109.9(9)
C632 C631 C633 108.3(9)
C634 C631 C633 108.3(9)

loop_
_geom_bond_atom_site_label_1
_geom_bond_atom_site_label_2
_geom_bond_distance
Ti N4 1.702(10)
Ti N1 2.041(9)
Ti N2 2.052(8)
Ti N5 2.221(8)
Ti N6 2.230(8)
Ti N3 2.349(9)
N1 C14 1.375(14)
N1 C11 1.387(14)
N2 C21 1.369(14)
N2 C24 1.371(15)
N3 C33 1.457(14)
N3 C32 1.479(15)
N3 C31 1.502(13)
N4 N41 1.429(13)
N5 C55 1.350(13)
N5 C51 1.378(13)
N6 C65 1.348(13)
N6 C61 1.354(13)
N41 C41 1.492(16)
N41 C42 1.497(17)
N41 C43 1.507(19)
Cl11 C1S 1.74(2)
Cl12 C1S 1.81(3)
Cl21 C2S 1.61(2)
Cl22 C2S 1.78(2)
C11 C12 1.345(16)
C12 C13 1.373(17)
C13 C14 1.379(15)
C14 C31 1.475(16)
C21 C22 1.331(19)
C22 C23 1.40(2)
C23 C24 1.383(17)
C24 C32 1.493(18)
C51 C52 1.378(14)
C51 C61 1.462(14)
C52 C53 1.407(14)
C53 C54 1.377(14)
C53 C531 1.518(15)
C54 C55 1.372(15)
C61 C62 1.378(14)
C62 C63 1.395(14)
C63 C64 1.394(15)
C63 C631 1.510(14)
C64 C65 1.345(15)
C531 C532 1.514(19)
C531 C533 1.521(16)
C531 C534 1.571(19)
C631 C632 1.526(15)
C631 C634 1.534(16)
C631 C633 1.553(15)

loop_
_geom_torsion_atom_site_label_1
_geom_torsion_atom_site_label_2
_geom_torsion_atom_site_label_3
_geom_torsion_atom_site_label_4
_geom_torsion
N4 Ti N1 C14 163.2(8)
N2 Ti N1 C14 60.7(8)
N5 Ti N1 C14 -99.4(8)
N6 Ti N1 C14 -55.4(12)
N3 Ti N1 C14 -8.8(7)
N4 Ti N1 C11 -23.4(11)
N2 Ti N1 C11 -125.9(10)
N5 Ti N1 C11 74.0(10)
N6 Ti N1 C11 118.1(11)
N3 Ti N1 C11 164.7(10)
N4 Ti N2 C21 2.1(10)
N1 Ti N2 C21 104.0(9)
N5 Ti N2 C21 -128.1(10)
N6 Ti N2 C21 -98.0(9)
N3 Ti N2 C21 174.9(10)
N4 Ti N2 C24 167.5(7)
N1 Ti N2 C24 -90.6(7)
N5 Ti N2 C24 37.3(12)
N6 Ti N2 C24 67.4(7)
N3 Ti N2 C24 -19.7(7)
N4 Ti N3 C33 -154(2)
N1 Ti N3 C33 -93.4(8)
N2 Ti N3 C33 156.3(8)
N5 Ti N3 C33 -2.5(8)
N6 Ti N3 C33 68.9(8)
N4 Ti N3 C32 82(3)
N1 Ti N3 C32 141.6(8)
N2 Ti N3 C32 31.3(7)
N5 Ti N3 C32 -127.5(7)
N6 Ti N3 C32 -56.1(7)
N4 Ti N3 C31 -34(3)
N1 Ti N3 C31 26.3(6)
N2 Ti N3 C31 -84.0(6)
N5 Ti N3 C31 117.2(6)
N6 Ti N3 C31 -171.4(7)
N1 Ti N4 N41 -29(7)
N2 Ti N4 N41 78(7)
N5 Ti N4 N41 -122(7)
N6 Ti N4 N41 166(7)
N3 Ti N4 N41 29(8)
N4 Ti N5 C55 74.9(9)
N1 Ti N5 C55 -24.1(9)
N2 Ti N5 C55 -154.5(9)
N6 Ti N5 C55 173.7(9)
N3 Ti N5 C55 -100.6(8)
N4 Ti N5 C51 -97.3(8)
N1 Ti N5 C51 163.7(7)
N2 Ti N5 C51 33.3(12)
N6 Ti N5 C51 1.5(7)
N3 Ti N5 C51 87.2(7)
N4 Ti N6 C65 -86.2(9)
N1 Ti N6 C65 132.6(9)
N2 Ti N6 C65 12.9(9)
N5 Ti N6 C65 179.7(9)
N3 Ti N6 C65 87.5(9)
N4 Ti N6 C61 97.0(8)
N1 Ti N6 C61 -44.2(13)
N2 Ti N6 C61 -163.9(8)
N5 Ti N6 C61 2.9(7)
N3 Ti N6 C61 -89.3(8)
Ti N4 N41 C41 -19(7)
Ti N4 N41 C42 -139(7)
Ti N4 N41 C43 102(7)
C14 N1 C11 C12 0.8(12)
Ti N1 C11 C12 -173.2(8)
N1 C11 C12 C13 -1.4(13)
C11 C12 C13 C14 1.5(13)
C11 N1 C14 C13 0.1(12)
Ti N1 C14 C13 175.4(7)
C11 N1 C14 C31 172.4(9)
Ti N1 C14 C31 -12.3(12)
C12 C13 C14 N1 -1.0(13)
C12 C13 C14 C31 -171.7(11)
C24 N2 C21 C22 -1.1(12)
Ti N2 C21 C22 165.5(8)
N2 C21 C22 C23 0.8(14)
C21 C22 C23 C24 -0.2(14)
C21 N2 C24 C23 0.9(12)
Ti N2 C24 C23 -168.1(7)
C21 N2 C24 C32 173.5(10)
Ti N2 C24 C32 4.5(12)
C22 C23 C24 N2 -0.4(13)
C22 C23 C24 C32 -171.9(12)
N1 C14 C31 N3 36.7(13)
C13 C14 C31 N3 -153.2(12)
C33 N3 C31 C14 87.3(11)
C32 N3 C31 C14 -152.9(9)
Ti N3 C31 C14 -38.8(9)
C33 N3 C32 C24 -165.9(9)
C31 N3 C32 C24 75.9(11)
Ti N3 C32 C24 -36.5(10)
N2 C24 C32 N3 24.3(13)
C23 C24 C32 N3 -164.9(11)
C55 N5 C51 C52 2.4(14)
Ti N5 C51 C52 175.2(8)
C55 N5 C51 C61 -178.0(9)
Ti N5 C51 C61 -5.2(11)
N5 C51 C52 C53 -1.9(16)
C61 C51 C52 C53 178.6(10)
C51 C52 C53 C54 -1.1(15)
C51 C52 C53 C531 178.9(10)
C52 C53 C54 C55 3.5(15)
C531 C53 C54 C55 -176.6(10)
C51 N5 C55 C54 0.0(15)
Ti N5 C55 C54 -172.4(8)
C53 C54 C55 N5 -3.1(17)
C65 N6 C61 C62 -2.0(15)
Ti N6 C61 C62 175.1(7)
C65 N6 C61 C51 176.4(9)
Ti N6 C61 C51 -6.6(12)
N5 C51 C61 N6 7.5(13)
C52 C51 C61 N6 -173.0(10)
N5 C51 C61 C62 -174.2(9)
C52 C51 C61 C62 5.4(16)
N6 C61 C62 C63 -1.4(16)
C51 C61 C62 C63 -179.6(10)
C61 C62 C63 C64 2.8(15)
C61 C62 C63 C631 -179.5(10)
C62 C63 C64 C65 -1.0(16)
C631 C63 C64 C65 -178.7(10)
C63 C64 C65 N6 -2.4(18)
C61 N6 C65 C64 3.9(16)
Ti N6 C65 C64 -173.0(9)
C54 C53 C531 C532 136.7(12)
C52 C53 C531 C532 -43.4(14)
C54 C53 C531 C533 19.2(17)
C52 C53 C531 C533 -160.9(12)
C54 C53 C531 C534 -106.0(12)
C52 C53 C531 C534 73.9(14)
C64 C63 C631 C632 -144.3(11)
C62 C63 C631 C632 38.2(14)
C64 C63 C631 C634 94.5(12)
C62 C63 C631 C634 -83.0(12)
C64 C63 C631 C633 -24.4(15)
C62 C63 C631 C633 158.1(10)
